data_7108322
loop_
_publ_author_name
'Hui Yang'
'Fei Wang'
'Yao Kang'
'Jian Zhang'

_publ_section_title
;
 Chiral assembly of dodecahedral cavities into porous metal-organic
 frameworks
;
_journal_name_full Chem.Commun.
_journal_page_first 9424
_journal_paper_doi 10.1039/c2cc35024f
_journal_volume 48
_journal_year 2012
_chemical_formula_moiety 'C79 H79 N9 O42 Zn9'
_chemical_formula_sum 'C79 H79 N9 O42 Zn9'
_chemical_formula_weight 2415.04
_chemical_name_systematic
;
?
;
_space_group_IT_number 197
_symmetry_cell_setting cubic
_symmetry_space_group_name_Hall 'I 2 2 3'
_symmetry_space_group_name_H-M 'I 2 3'
_atom_sites_solution_hydrogens geom
_atom_sites_solution_primary direct
_atom_sites_solution_secondary difmap
_audit_creation_method SHELXL-97
_cell_angle_alpha 90.00
_cell_angle_beta 90.00
_cell_angle_gamma 90.00
_cell_formula_units_Z 4
_cell_length_a 23.3024(2)
_cell_length_b 23.3024(2)
_cell_length_c 23.3024(2)
_cell_measurement_reflns_used 1428
_cell_measurement_temperature 293(2)
_cell_measurement_theta_max 27.9115
_cell_measurement_theta_min 2.7586
_cell_volume 12653.25(19)
_computing_cell_refinement 'SMART and SAINT (Siemens,1994)'
_computing_data_collection 'SMART (Siemens, 1996)'
_computing_data_reduction 'XPREP in SHELXTL (Siemens, 1994)'
_computing_molecular_graphics SHELXTL
_computing_publication_material SHELXTL
_computing_structure_refinement SHELXTL
_computing_structure_solution SHELXTL
_diffrn_ambient_temperature 293(2)
_diffrn_detector_area_resol_mean none
_diffrn_measured_fraction_theta_full 0.997
_diffrn_measured_fraction_theta_max 0.997
_diffrn_measurement_device_type 'Bruker P4'
_diffrn_measurement_method '\w scans'
_diffrn_radiation_monochromator graphite
_diffrn_radiation_source 'fine-focus sealed tube'
_diffrn_radiation_type MoK\a
_diffrn_radiation_wavelength 0.71073
_diffrn_reflns_av_R_equivalents 0.0256
_diffrn_reflns_av_sigmaI/netI 0.0590
_diffrn_reflns_limit_h_max 27
_diffrn_reflns_limit_h_min -14
_diffrn_reflns_limit_k_max 24
_diffrn_reflns_limit_k_min -7
_diffrn_reflns_limit_l_max 20
_diffrn_reflns_limit_l_min -16
_diffrn_reflns_number 5486
_diffrn_reflns_theta_full 24.97
_diffrn_reflns_theta_max 24.97
_diffrn_reflns_theta_min 2.76
_diffrn_standards_decay_% none
_diffrn_standards_interval_count none
_diffrn_standards_interval_time none
_diffrn_standards_number none
_exptl_absorpt_coefficient_mu 1.740
_exptl_absorpt_correction_T_max 0.6234
_exptl_absorpt_correction_T_min 0.6234
_exptl_absorpt_correction_type multi-scan
_exptl_absorpt_process_details 'SADABS (Sheldrick, 1996)'
_exptl_crystal_colour colorless
_exptl_crystal_density_diffrn 1.268
_exptl_crystal_density_method 'not measured'
_exptl_crystal_description cube
_exptl_crystal_F_000 4360
_exptl_crystal_size_max 0.30
_exptl_crystal_size_mid 0.30
_exptl_crystal_size_min 0.30
_refine_diff_density_max 1.216
_refine_diff_density_min -0.788
_refine_diff_density_rms 0.124
_refine_ls_abs_structure_details 'Flack H D (1983), Acta Cryst. A39, 876-881'
_refine_ls_abs_structure_Flack 0.02(4)
_refine_ls_extinction_method none
_refine_ls_goodness_of_fit_ref 1.057
_refine_ls_hydrogen_treatment constr
_refine_ls_matrix_type full
_refine_ls_number_parameters 187
_refine_ls_number_reflns 3492
_refine_ls_number_restraints 0
_refine_ls_restrained_S_all 1.057
_refine_ls_R_factor_all 0.0825
_refine_ls_R_factor_gt 0.0688
_refine_ls_shift/su_max 0.005
_refine_ls_shift/su_mean 0.000
_refine_ls_structure_factor_coef Fsqd
_refine_ls_weighting_details 'calc w=1/[\s^2^(Fo^2^)+(0.1437P)^2^+5.6095P] where P=(Fo^2^+2Fc^2^)/3'
_refine_ls_weighting_scheme calc
_refine_ls_wR_factor_gt 0.1955
_refine_ls_wR_factor_ref 0.2130
_reflns_number_gt 2900
_reflns_number_total 3492
_reflns_threshold_expression >2sigma(I)
_cod_data_source_file c2cc35024f.txt
_cod_data_source_block 1
_cod_original_sg_symbol_H-M I23
_cod_database_code 7108322

loop_
_symmetry_equiv_pos_as_xyz
'x, y, z'
'-x, -y, z'
'-x, y, -z'
'x, -y, -z'
'z, x, y'
'z, -x, -y'
'-z, -x, y'
'-z, x, -y'
'y, z, x'
'-y, z, -x'
'y, -z, -x'
'-y, -z, x'
'x+1/2, y+1/2, z+1/2'
'-x+1/2, -y+1/2, z+1/2'
'-x+1/2, y+1/2, -z+1/2'
'x+1/2, -y+1/2, -z+1/2'
'z+1/2, x+1/2, y+1/2'
'z+1/2, -x+1/2, -y+1/2'
'-z+1/2, -x+1/2, y+1/2'
'-z+1/2, x+1/2, -y+1/2'
'y+1/2, z+1/2, x+1/2'
'-y+1/2, z+1/2, -x+1/2'
'y+1/2, -z+1/2, -x+1/2'
'-y+1/2, -z+1/2, x+1/2'

loop_
_atom_site_label
_atom_site_type_symbol
_atom_site_fract_x
_atom_site_fract_y
_atom_site_fract_z
_atom_site_U_iso_or_equiv
_atom_site_adp_type
_atom_site_occupancy
_atom_site_symmetry_multiplicity
_atom_site_calc_flag
_atom_site_refinement_flags
Zn1 Zn 0.0000 0.5000 0.06322(4) 0.0281(3) Uani 1 2 d S
Zn2 Zn 0.17884(6) 0.29240(5) 0.23701(5) 0.0589(4) Uani 1 1 d .
O1 O 0.0544(3) 0.4359(3) 0.0466(3) 0.0522(16) Uani 1 1 d .
O2 O 0.0649(3) 0.4421(3) -0.0479(2) 0.0491(15) Uani 1 1 d .
O3 O 0.1690(3) 0.3044(3) 0.1555(3) 0.066(2) Uani 1 1 d .
O4 O 0.2429(3) 0.2580(4) 0.1148(3) 0.072(2) Uani 1 1 d .
O5 O 0.2625(5) 0.2665(5) -0.0986(5) 0.116(4) Uani 1 1 d .
O6 O 0.2131(3) 0.3321(4) -0.1438(3) 0.066(2) Uani 1 1 d .
O7 O 0.0000 0.5000 0.1468(3) 0.0386(16) Uiso 1 2 d S
O8 O 0.2511(3) 0.2511(3) 0.2511(3) 0.044(2) Uani 1 3 d S
C1 C 0.1222(3) 0.3771(3) 0.0015(5) 0.0421(18) Uani 1 1 d .
C2 C 0.1372(4) 0.3523(4) 0.0532(4) 0.043(2) Uani 1 1 d .
H2A H 0.1182 0.3629 0.0867 0.052 Uiso 1 1 calc R
C3 C 0.1810(4) 0.3113(4) 0.0551(4) 0.045(2) Uani 1 1 d .
C4 C 0.2080(4) 0.2931(4) 0.0076(4) 0.054(2) Uani 1 1 d .
H4A H 0.2352 0.2639 0.0094 0.065 Uiso 1 1 calc R
C5 C 0.1939(4) 0.3197(4) -0.0461(4) 0.050(2) Uani 1 1 d .
C6 C 0.1504(4) 0.3601(4) -0.0489(4) 0.050(2) Uani 1 1 d .
H6A H 0.1399 0.3758 -0.0841 0.060 Uiso 1 1 calc R
C7 C 0.0763(3) 0.4218(3) -0.0019(5) 0.0395(18) Uani 1 1 d .
C8 C 0.1981(4) 0.2894(4) 0.1153(4) 0.051(2) Uani 1 1 d .
C9 C 0.2249(5) 0.3015(5) -0.1001(5) 0.064(3) Uani 1 1 d .
C10 C 0.0090(6) 0.5344(8) 0.1780(8) 0.059(5) Uiso 0.50 1 d PD
C11 C 0.0795(11) 0.6174(9) 0.2072(16) 0.122(11) Uiso 0.50 1 d PD
C12 C 0.0228(13) 0.6468(15) 0.1996(16) 0.144(14) Uiso 0.50 1 d PD
C13 C -0.0238(11) 0.6244(11) 0.2379(12) 0.111(10) Uiso 0.50 1 d PD
C14 C 0.1105(11) 0.5143(11) 0.1717(12) 0.095(9) Uiso 0.50 1 d PD
C15 C -0.0934(9) 0.5501(11) 0.1835(11) 0.083(7) Uiso 0.50 1 d PD
N1 N 0.0665(7) 0.5559(8) 0.1930(9) 0.077(5) Uiso 0.50 1 d PD
N2 N -0.0359(7) 0.5729(8) 0.2010(10) 0.089(6) Uiso 0.50 1 d PD

loop_
_atom_site_aniso_label
_atom_site_aniso_U_11
_atom_site_aniso_U_22
_atom_site_aniso_U_33
_atom_site_aniso_U_23
_atom_site_aniso_U_13
_atom_site_aniso_U_12
Zn1 0.0256(6) 0.0342(6) 0.0246(5) 0.000 0.000 0.0025(6)
Zn2 0.0850(9) 0.0345(6) 0.0572(7) 0.0009(5) 0.0296(6) 0.0024(6)
O1 0.052(4) 0.064(4) 0.041(3) 0.005(3) 0.008(3) 0.023(3)
O2 0.047(3) 0.061(4) 0.040(3) 0.019(3) 0.007(3) 0.028(3)
O3 0.070(5) 0.079(5) 0.048(4) 0.012(3) 0.021(3) 0.030(4)
O4 0.069(5) 0.087(6) 0.061(4) 0.007(4) -0.010(4) 0.050(4)
O5 0.098(7) 0.144(10) 0.105(8) -0.009(7) 0.027(6) 0.066(7)
O6 0.065(5) 0.084(5) 0.048(4) -0.018(4) 0.008(3) 0.013(4)
O8 0.044(2) 0.044(2) 0.044(2) -0.007(2) -0.007(2) -0.007(2)
C1 0.042(4) 0.034(4) 0.050(5) 0.004(4) -0.007(5) 0.002(3)
C2 0.038(5) 0.050(5) 0.042(5) -0.002(4) 0.006(4) 0.020(4)
C3 0.048(5) 0.047(5) 0.039(5) 0.007(4) 0.002(4) 0.016(4)
C4 0.044(5) 0.065(6) 0.053(6) -0.012(5) 0.003(4) 0.027(4)
C5 0.052(5) 0.058(6) 0.041(5) 0.004(4) -0.001(4) 0.023(4)
C6 0.049(5) 0.058(6) 0.042(5) 0.008(4) 0.003(4) 0.013(4)
C7 0.021(3) 0.047(4) 0.050(5) 0.011(5) 0.010(4) 0.005(3)
C8 0.051(6) 0.045(5) 0.057(6) 0.012(4) -0.006(5) 0.008(4)
C9 0.058(6) 0.081(8) 0.052(6) -0.001(6) 0.023(5) 0.025(6)

loop_
_atom_type_symbol
_atom_type_description
_atom_type_scat_dispersion_real
_atom_type_scat_dispersion_imag
_atom_type_scat_source
C C 0.0033 0.0016 'International Tables Vol C Tables 4.2.6.8 and 6.1.1.4'
H H 0.0000 0.0000 'International Tables Vol C Tables 4.2.6.8 and 6.1.1.4'
O O 0.0106 0.0060 'International Tables Vol C Tables 4.2.6.8 and 6.1.1.4'
Zn Zn 0.2839 1.4301 'International Tables Vol C Tables 4.2.6.8 and 6.1.1.4'
N N 0.0061 0.0033 'International Tables Vol C Tables 4.2.6.8 and 6.1.1.4'

loop_
_geom_angle_atom_site_label_1
_geom_angle_atom_site_label_2
_geom_angle_atom_site_label_3
_geom_angle
_geom_angle_site_symmetry_1
_geom_angle_site_symmetry_3
O7 Zn1 O1 101.16(17) . .
O7 Zn1 O1 101.16(17) . 2_565
O1 Zn1 O1 157.7(3) . 2_565
O7 Zn1 O2 99.97(16) . 3
O1 Zn1 O2 86.7(3) . 3
O1 Zn1 O2 89.4(3) 2_565 3
O7 Zn1 O2 99.97(16) . 4_565
O1 Zn1 O2 89.4(3) . 4_565
O1 Zn1 O2 86.7(3) 2_565 4_565
O2 Zn1 O2 160.1(3) 3 4_565
O7 Zn1 Zn1 180.0 . 3
O1 Zn1 Zn1 78.84(17) . 3
O1 Zn1 Zn1 78.84(17) 2_565 3
O2 Zn1 Zn1 80.03(16) 3 3
O2 Zn1 Zn1 80.03(16) 4_565 3
O6 Zn2 O3 118.1(3) 22 .
O6 Zn2 O4 101.9(4) 22 5
O3 Zn2 O4 104.0(4) . 5
O6 Zn2 O8 113.2(4) 22 .
O3 Zn2 O8 109.6(3) . .
O4 Zn2 O8 109.0(3) 5 .
C7 O1 Zn1 127.9(5) . .
C7 O2 Zn1 125.1(5) . 3
C8 O3 Zn2 130.9(6) . .
C8 O4 Zn2 128.4(7) . 9
C9 O6 Zn2 114.7(6) . 19_554
C10 O7 C10 97(2) . 2_565
C10 O7 Zn1 131.3(11) . .
C10 O7 Zn1 131.3(11) 2_565 .
Zn2 O8 Zn2 110.9(3) 9 5
Zn2 O8 Zn2 110.9(3) 9 .
Zn2 O8 Zn2 110.9(3) 5 .
C2 C1 C6 119.6(7) . .
C2 C1 C7 121.1(9) . .
C6 C1 C7 119.3(9) . .
C1 C2 C3 119.8(8) . .
C1 C2 H2A 120.1 . .
C3 C2 H2A 120.1 . .
C4 C3 C2 122.2(8) . .
C4 C3 C8 121.6(8) . .
C2 C3 C8 116.2(8) . .
C3 C4 C5 118.3(7) . .
C3 C4 H4A 120.9 . .
C5 C4 H4A 120.9 . .
C6 C5 C4 120.3(8) . .
C6 C5 C9 120.1(9) . .
C4 C5 C9 119.6(8) . .
C5 C6 C1 119.7(8) . .
C5 C6 H6A 120.2 . .
C1 C6 H6A 120.2 . .
O2 C7 O1 126.7(7) . .
O2 C7 C1 118.6(9) . .
O1 C7 C1 114.7(8) . .
O3 C8 O4 129.2(9) . .
O3 C8 C3 117.7(8) . .
O4 C8 C3 113.1(9) . .
O5 C9 O6 124.2(10) . .
O5 C9 C5 121.2(11) . .
O6 C9 C5 113.8(9) . .
O7 C10 N1 125.3(15) . .
O7 C10 N2 123.1(15) . .
N1 C10 N2 110.5(15) . .
O7 C10 C10 41.3(11) . 2_565
N1 C10 C10 124.1(16) . 2_565
N2 C10 C10 114.1(16) . 2_565
C12 C11 N1 103(2) . .
C11 C12 C13 114.1(15) . .
C12 C13 N2 94(2) . .
N1 C14 C15 113(2) . 2_565
N2 C15 C14 128(2) . 2_565
C10 N1 C14 108.9(17) . .
C10 N1 C11 124.1(17) . .
C14 N1 C11 123.6(19) . .
C10 N2 C15 108.5(17) . .
C10 N2 C13 123.9(18) . .
C15 N2 C13 127.5(19) . .

loop_
_geom_bond_atom_site_label_1
_geom_bond_atom_site_label_2
_geom_bond_distance
_geom_bond_site_symmetry_2
Zn1 O7 1.947(7) .
Zn1 O1 1.998(6) .
Zn1 O1 1.998(6) 2_565
Zn1 O2 2.057(6) 3
Zn1 O2 2.057(6) 4_565
Zn1 Zn1 2.947(2) 3
Zn2 O6 1.905(7) 22
Zn2 O3 1.934(7) .
Zn2 O4 1.948(7) 5
Zn2 O8 1.967(4) .
O1 C7 1.283(11) .
O2 C7 1.203(11) .
O2 Zn1 2.057(6) 3
O3 C8 1.207(12) .
O4 C8 1.276(12) .
O4 Zn2 1.948(7) 9
O5 C9 1.197(14) .
O6 C9 1.274(14) .
O6 Zn2 1.905(7) 19_554
O7 C10 1.102(18) .
O7 C10 1.102(18) 2_565
O8 Zn2 1.967(4) 9
O8 Zn2 1.967(4) 5
C1 C2 1.383(14) .
C1 C6 1.403(14) .
C1 C7 1.495(10) .
C2 C3 1.400(12) .
C2 H2A 0.9300 .
C3 C4 1.343(12) .
C3 C8 1.544(13) .
C4 C5 1.435(13) .
C4 H4A 0.9300 .
C5 C6 1.383(13) .
C5 C9 1.512(13) .
C6 H6A 0.9300 .
C10 N1 1.472(10) .
C10 N2 1.480(10) .
C10 C10 1.66(4) 2_565
C11 C12 1.498(10) .
C11 N1 1.501(10) .
C12 C13 1.499(10) .
C13 N2 1.502(10) .
C14 N1 1.497(10) .
C14 C15 1.58(4) 2_565
C15 N2 1.497(10) .
C15 C14 1.58(4) 2_565

loop_
_platon_squeeze_void_nr
_platon_squeeze_void_average_x
_platon_squeeze_void_average_y
_platon_squeeze_void_average_z
_platon_squeeze_void_volume
_platon_squeeze_void_count_electrons
1 0.000 0.000 0.000 2059.7 51.9
2 0.000 0.184 0.500 24.8 -1.4
3 0.000 0.500 0.316 24.8 -1.3
4 0.000 0.500 0.684 24.8 -1.3
5 0.000 0.816 0.500 24.8 -1.4
6 0.500 0.500 0.500 2059.7 51.9
7 0.184 0.500 0.000 24.8 -1.5
8 0.316 0.000 0.500 24.8 -1.5
9 0.500 0.316 0.000 24.8 -1.4
10 0.500 0.684 0.000 24.8 -1.4
11 0.500 0.000 0.184 24.8 -1.3
12 0.500 0.000 0.816 24.8 -1.3
13 0.684 0.000 0.500 24.8 -1.5
14 0.816 0.500 0.000 24.8 -1.5
